data_4070840
loop_
_publ_author_name
'Castarlenas, Ricardo'
'Esteruelas, Miguel A.'
'Lalrempuia, Ralte'
'Oliv\'an, Montserrat'
'O\~nate, Enrique'

_publ_section_title
;
 Osmium&#x2212;Allenylidene Complexes Containing an N-Heterocyclic Carbene
 Ligand
;
_journal_issue 4
_journal_name_full Organometallics
_journal_page_first 795
_journal_paper_doi 10.1021/om7010694
_journal_volume 27
_journal_year 2008
_chemical_formula_sum 'C53 H66 Cl F3 N2 O6 Os S'
_chemical_formula_weight 1141.79
_chemical_name_systematic
; 
 ? 
;
_space_group_IT_number 9
_symmetry_cell_setting monoclinic
_symmetry_space_group_name_Hall 'C -2yc'
_symmetry_space_group_name_H-M 'C 1 c 1'
_atom_sites_solution_hydrogens geom
_atom_sites_solution_primary direct
_atom_sites_solution_secondary difmap
_audit_creation_method SHELXL-97
_cell_angle_alpha 90.00
_cell_angle_beta 97.237(2)
_cell_angle_gamma 90.00
_cell_formula_units_Z 4
_cell_length_a 17.657(2)
_cell_length_b 18.140(2)
_cell_length_c 16.2916(19)
_cell_measurement_reflns_used 3886
_cell_measurement_temperature 100(2)
_cell_measurement_theta_max 20
_cell_measurement_theta_min 2
_cell_volume 5176.6(10)
_computing_cell_refinement 'SAINT+ v. 6.1 (Bruker AXS, 2000)'
_computing_data_collection 'SMART v. 5.625 (Bruker AXS, 2000)'
_computing_data_reduction 'SAINT+ v. 6.1 (Bruker AXS, 2000)'
_computing_molecular_graphics 'XP, SHELXTL v. 6.1 (Bruker, 2000)'
_computing_publication_material 'XCIF, SHELXTL v. 6.1 (Bruker, 2000)'
_computing_structure_refinement 'SHELXL-97 (Sheldrick, 1997)'
_computing_structure_solution 'SHELXS-97 (Sheldrick, 1990)'
_diffrn_ambient_temperature 100.0(2)
_diffrn_detector_area_resol_mean 8.26
_diffrn_measured_fraction_theta_full 0.997
_diffrn_measured_fraction_theta_max 0.937
_diffrn_measurement_device_type 'Bruker SMART APEX CCD system'
_diffrn_measurement_method '\w rotations with narrow frames'
_diffrn_radiation_monochromator graphite
_diffrn_radiation_source 'fine-focus sealed tube'
_diffrn_radiation_type MoK\a
_diffrn_radiation_wavelength 0.71069
_diffrn_reflns_av_R_equivalents 0.0487
_diffrn_reflns_av_sigmaI/netI 0.0810
_diffrn_reflns_limit_h_max 22
_diffrn_reflns_limit_h_min -23
_diffrn_reflns_limit_k_max 24
_diffrn_reflns_limit_k_min -24
_diffrn_reflns_limit_l_max 21
_diffrn_reflns_limit_l_min -21
_diffrn_reflns_number 24004
_diffrn_reflns_theta_full 27.50
_diffrn_reflns_theta_max 28.70
_diffrn_reflns_theta_min 1.62
_diffrn_standards_number 'no decay'
_exptl_absorpt_coefficient_mu 2.616
_exptl_absorpt_correction_T_max 0.690
_exptl_absorpt_correction_T_min 0.509
_exptl_absorpt_correction_type multi-scan
_exptl_absorpt_process_details
;
 Absorption correction performed with SADABS program. This is based on the
 method of Blessing: Blessing, R. H., Acta Crystallogr., Sect. A 1995, 51, 33.
  
 SADABS: Area-Detector Absorption Correction. Bruker-AXS 
  within SAINT+ package, v. 6.1 (2000).
;
_exptl_crystal_colour orange
_exptl_crystal_density_diffrn 1.465
_exptl_crystal_density_method 'not measured'
_exptl_crystal_description 'irregular prism'
_exptl_crystal_F_000 2328
_exptl_crystal_size_max 0.18
_exptl_crystal_size_mid 0.08
_exptl_crystal_size_min 0.08
_refine_diff_density_max 1.248
_refine_diff_density_min -2.290
_refine_diff_density_rms 0.128
_refine_ls_abs_structure_details 'Flack H D (1983), Acta Cryst. A39, 876-881'
_refine_ls_abs_structure_Flack 0.016(6)
_refine_ls_extinction_method none
_refine_ls_goodness_of_fit_ref 0.995
_refine_ls_hydrogen_treatment mixed
_refine_ls_matrix_type full
_refine_ls_number_parameters 621
_refine_ls_number_reflns 11846
_refine_ls_number_restraints 10
_refine_ls_restrained_S_all 0.995
_refine_ls_R_factor_all 0.0566
_refine_ls_R_factor_gt 0.0470
_refine_ls_shift/su_max 0.008
_refine_ls_shift/su_mean 0.000
_refine_ls_structure_factor_coef Fsqd
_refine_ls_weighting_details 'calc w=1/[\s^2^(Fo^2^)+(0.0363P)^2^+15.5305P] where P=(Fo^2^+2Fc^2^)/3'
_refine_ls_weighting_scheme calc
_refine_ls_wR_factor_gt 0.0917
_refine_ls_wR_factor_ref 0.0956
_reflns_number_gt 10479
_reflns_number_total 11846
_reflns_threshold_expression >2sigma(I)
_cod_data_source_file om7010694-file002.cif
_cod_data_source_block mae2231s
_cod_original_cell_volume 5176.5(10)
_cod_original_sg_symbol_H-M Cc
_cod_database_code 4070840

loop_
_symmetry_equiv_pos_as_xyz
'x, y, z'
'x, -y, z+1/2'
'x+1/2, y+1/2, z'
'x+1/2, -y+1/2, z+1/2'

loop_
_atom_site_label
_atom_site_type_symbol
_atom_site_fract_x
_atom_site_fract_y
_atom_site_fract_z
_atom_site_U_iso_or_equiv
_atom_site_adp_type
_atom_site_occupancy
_atom_site_symmetry_multiplicity
_atom_site_calc_flag
_atom_site_refinement_flags
_atom_site_disorder_assembly
_atom_site_disorder_group
Os Os 0.748702(15) 0.729420(12) 0.873505(15) 0.01726(6) Uani 1 1 d . A .
Cl Cl 0.73810(9) 0.83323(9) 0.96177(10) 0.0242(4) Uani 1 1 d . . .
S1 S 0.68594(10) 0.63722(10) 0.53569(11) 0.0267(4) Uani 1 1 d . . .
F1 F 0.7784(3) 0.6750(3) 0.4280(3) 0.0567(14) Uani 1 1 d . . .
F2 F 0.6838(3) 0.7482(3) 0.4329(3) 0.0560(15) Uani 1 1 d . . .
F3 F 0.7775(3) 0.7502(3) 0.5306(3) 0.0583(15) Uani 1 1 d . . .
O1 O 0.5991(3) 0.5495(2) 0.9586(3) 0.0225(10) Uani 1 1 d . . .
H1 H 0.6261 0.5120 0.9709 0.034 Uiso 1 1 calc R . .
O2 O 0.6444(3) 0.5954(3) 0.4697(3) 0.0340(12) Uani 1 1 d . . .
O3 O 0.7478(3) 0.5990(3) 0.5833(3) 0.0394(13) Uani 1 1 d . . .
O4 O 0.6386(3) 0.6808(4) 0.5836(4) 0.0389(17) Uani 1 1 d . . .
O5 O 0.6535(4) 0.0350(3) 0.6136(4) 0.0526(18) Uani 1 1 d . . .
H5A H 0.6353 0.0080 0.5758 0.079 Uiso 1 1 d R . .
H5B H 0.6353 0.0765 0.6065 0.079 Uiso 1 1 d R . .
O6 O 0.7111(3) 0.9142(3) 0.5187(4) 0.0526(18) Uani 1 1 d . . .
H6A H 0.7508 0.9367 0.5334 0.079 Uiso 1 1 d R . .
H6B H 0.6746 0.9418 0.5203 0.079 Uiso 1 1 d R . .
N1 N 0.9072(3) 0.7249(3) 0.9825(3) 0.0211(11) Uani 1 1 d . . .
N2 N 0.9156(3) 0.7891(3) 0.8728(3) 0.0193(12) Uani 1 1 d . . .
C1 C 0.7326(4) 0.6681(3) 0.9615(4) 0.0179(14) Uani 1 1 d U . .
C2 C 0.7061(4) 0.6245(3) 1.0129(4) 0.0191(13) Uani 1 1 d . . .
H2 H 0.749(4) 0.608(4) 1.069(4) 0.023 Uiso 1 1 d . . .
C3 C 0.6211(4) 0.6068(4) 1.0165(4) 0.0196(14) Uani 1 1 d . . .
C4 C 0.6095(4) 0.5846(4) 1.1052(4) 0.0184(13) Uani 1 1 d . . .
C5 C 0.5655(4) 0.5249(4) 1.1199(4) 0.0269(16) Uani 1 1 d . . .
H5 H 0.5427 0.4957 1.0751 0.032 Uiso 1 1 calc R . .
C6 C 0.5543(4) 0.5070(4) 1.2014(4) 0.0296(16) Uani 1 1 d . . .
H6 H 0.5239 0.4656 1.2116 0.035 Uiso 1 1 calc R . .
C7 C 0.5870(4) 0.5487(4) 1.2658(4) 0.0270(16) Uani 1 1 d . . .
H7 H 0.5790 0.5368 1.3209 0.032 Uiso 1 1 calc R . .
C8 C 0.6318(4) 0.6084(4) 1.2508(4) 0.0287(16) Uani 1 1 d . . .
H8 H 0.6540 0.6377 1.2959 0.034 Uiso 1 1 calc R . .
C9 C 0.6451(4) 0.6263(4) 1.1712(4) 0.0261(15) Uani 1 1 d . . .
H9 H 0.6777 0.6661 1.1616 0.031 Uiso 1 1 calc R . .
C10 C 0.5689(4) 0.6712(4) 0.9903(4) 0.0193(14) Uani 1 1 d . . .
C11 C 0.4972(4) 0.6588(4) 0.9442(4) 0.0247(15) Uani 1 1 d . . .
H11 H 0.4826 0.6100 0.9280 0.030 Uiso 1 1 calc R . .
C12 C 0.4473(4) 0.7169(4) 0.9220(4) 0.0282(17) Uani 1 1 d . . .
H12 H 0.3990 0.7073 0.8911 0.034 Uiso 1 1 calc R . .
C13 C 0.4670(4) 0.7877(4) 0.9440(5) 0.0301(17) Uani 1 1 d . . .
H13 H 0.4330 0.8271 0.9278 0.036 Uiso 1 1 calc R . .
C14 C 0.5372(4) 0.8018(4) 0.9904(5) 0.0278(17) Uani 1 1 d . . .
H14 H 0.5512 0.8509 1.0060 0.033 Uiso 1 1 calc R . .
C15 C 0.5865(4) 0.7445(4) 1.0138(4) 0.0209(15) Uani 1 1 d . . .
H15 H 0.6336 0.7547 1.0468 0.025 Uiso 1 1 calc R . .
C16 C 0.8656(4) 0.7460(4) 0.9108(4) 0.0169(16) Uani 1 1 d . . .
C17 C 0.9847(4) 0.7943(4) 0.9212(4) 0.0231(14) Uani 1 1 d . . .
H17 H 1.0280 0.8210 0.9084 0.028 Uiso 1 1 calc R . .
C18 C 0.9799(4) 0.7550(4) 0.9894(4) 0.0252(15) Uani 1 1 d . . .
H18 H 1.0191 0.7488 1.0344 0.030 Uiso 1 1 calc R . .
C19 C 0.8878(4) 0.6761(3) 1.0463(4) 0.0201(14) Uani 1 1 d . . .
C20 C 0.8933(4) 0.5992(4) 1.0347(4) 0.0230(14) Uani 1 1 d . . .
C21 C 0.9109(4) 0.5663(4) 0.9529(5) 0.0290(16) Uani 1 1 d . . .
H21 H 0.8861 0.5984 0.9074 0.035 Uiso 1 1 calc R . .
C22 C 0.8806(5) 0.4890(4) 0.9367(5) 0.044(2) Uani 1 1 d . . .
H22A H 0.9140 0.4538 0.9693 0.066 Uiso 1 1 calc R . .
H22B H 0.8790 0.4776 0.8777 0.066 Uiso 1 1 calc R . .
H22C H 0.8290 0.4856 0.9526 0.066 Uiso 1 1 calc R . .
C23 C 0.9968(4) 0.5667(5) 0.9476(5) 0.042(2) Uani 1 1 d . . .
H23A H 1.0163 0.6172 0.9553 0.062 Uiso 1 1 calc R . .
H23B H 1.0063 0.5485 0.8932 0.062 Uiso 1 1 calc R . .
H23C H 1.0228 0.5349 0.9909 0.062 Uiso 1 1 calc R . .
C24 C 0.8818(4) 0.5544(4) 1.1001(5) 0.0312(17) Uani 1 1 d . . .
H24 H 0.8834 0.5025 1.0935 0.037 Uiso 1 1 calc R . .
C25 C 0.8681(4) 0.5835(5) 1.1752(5) 0.0349(18) Uani 1 1 d . . .
H25 H 0.8613 0.5513 1.2197 0.042 Uiso 1 1 calc R . .
C26 C 0.8640(5) 0.6586(5) 1.1865(5) 0.0282(19) Uani 1 1 d . . .
H26 H 0.8557 0.6776 1.2389 0.034 Uiso 1 1 calc R . .
C27 C 0.8718(4) 0.7071(4) 1.1216(4) 0.0217(15) Uani 1 1 d . . .
C28 C 0.8683(4) 0.7898(4) 1.1356(4) 0.0269(16) Uani 1 1 d . . .
H28 H 0.8649 0.8147 1.0805 0.032 Uiso 1 1 calc R . .
C29 C 0.7980(4) 0.8111(5) 1.1759(4) 0.0345(18) Uani 1 1 d . . .
H29A H 0.7520 0.7927 1.1422 0.052 Uiso 1 1 calc R . .
H29B H 0.7952 0.8649 1.1801 0.052 Uiso 1 1 calc R . .
H29C H 0.8017 0.7895 1.2314 0.052 Uiso 1 1 calc R . .
C30 C 0.9400(5) 0.8178(5) 1.1889(5) 0.042(2) Uani 1 1 d . . .
H30A H 0.9522 0.7851 1.2366 0.063 Uiso 1 1 calc R . .
H30B H 0.9308 0.8678 1.2083 0.063 Uiso 1 1 calc R . .
H30C H 0.9827 0.8186 1.1560 0.063 Uiso 1 1 calc R . .
C31 C 0.9069(4) 0.8185(4) 0.7887(4) 0.0200(14) Uani 1 1 d . . .
C32 C 0.9326(4) 0.7744(4) 0.7281(5) 0.0233(17) Uani 1 1 d . . .
C33 C 0.9677(4) 0.6979(4) 0.7447(4) 0.0239(15) Uani 1 1 d . . .
H33 H 0.9491 0.6787 0.7961 0.029 Uiso 1 1 calc R . .
C34 C 1.0552(4) 0.7030(4) 0.7621(5) 0.0359(18) Uani 1 1 d . . .
H34A H 1.0764 0.6539 0.7757 0.054 Uiso 1 1 calc R . .
H34B H 1.0695 0.7364 0.8087 0.054 Uiso 1 1 calc R . .
H34C H 1.0756 0.7218 0.7129 0.054 Uiso 1 1 calc R . .
C35 C 0.9469(4) 0.6407(4) 0.6768(5) 0.0346(18) Uani 1 1 d . . .
H35A H 0.8915 0.6405 0.6611 0.052 Uiso 1 1 calc R . .
H35B H 0.9636 0.5918 0.6973 0.052 Uiso 1 1 calc R . .
H35C H 0.9723 0.6532 0.6285 0.052 Uiso 1 1 calc R . .
C36 C 0.9268(4) 0.8043(5) 0.6483(4) 0.0313(17) Uani 1 1 d . . .
H36 H 0.9428 0.7758 0.6047 0.038 Uiso 1 1 calc R . .
C37 C 0.8986(4) 0.8733(4) 0.6321(4) 0.0320(18) Uani 1 1 d . . .
H37 H 0.8947 0.8922 0.5774 0.038 Uiso 1 1 calc R . .
C38 C 0.8754(4) 0.9166(4) 0.6951(5) 0.0335(18) Uani 1 1 d . . .
H38 H 0.8563 0.9648 0.6827 0.040 Uiso 1 1 calc R . .
C39 C 0.8797(4) 0.8905(4) 0.7753(4) 0.0246(15) Uani 1 1 d . . .
C40 C 0.8545(4) 0.9377(4) 0.8446(4) 0.0283(16) Uani 1 1 d . . .
H40 H 0.8248 0.9060 0.8794 0.034 Uiso 1 1 calc R . .
C41 C 0.8068(6) 1.0032(5) 0.8161(7) 0.062(3) Uani 1 1 d . . .
H41A H 0.8377 1.0480 0.8247 0.092 Uiso 1 1 calc R . .
H41B H 0.7633 1.0065 0.8478 0.092 Uiso 1 1 calc R . .
H41C H 0.7881 0.9979 0.7572 0.092 Uiso 1 1 calc R . .
C42 C 0.9231(5) 0.9688(5) 0.8991(6) 0.058(3) Uani 1 1 d . . .
H42A H 0.9534 0.9991 0.8656 0.087 Uiso 1 1 calc R . .
H42B H 0.9546 0.9281 0.9241 0.087 Uiso 1 1 calc R . .
H42C H 0.9057 0.9990 0.9429 0.087 Uiso 1 1 calc R . .
C43 C 0.6703(4) 0.7910(4) 0.7593(4) 0.0236(15) Uani 1 1 d . A .
C44 C 0.6381(5) 0.8662(4) 0.7391(5) 0.0330(17) Uani 1 1 d D . .
H44A H 0.6857 0.8965 0.7452 0.040 Uiso 0.38(4) 1 calc PR A 1
H44B H 0.6801 0.8998 0.7269 0.040 Uiso 0.62(4) 1 calc PR A 2
C45 C 0.5946(6) 0.9020(5) 0.8036(5) 0.049(2) Uani 1 1 d . A .
H45A H 0.5497 0.8721 0.8110 0.073 Uiso 1 1 calc R . .
H45B H 0.5782 0.9515 0.7850 0.073 Uiso 1 1 calc R . .
H45C H 0.6279 0.9055 0.8563 0.073 Uiso 1 1 calc R . .
C46A C 0.608(2) 0.880(2) 0.6488(10) 0.058(10) Uiso 0.38(4) 1 d PD A 1
H46A H 0.6474 0.8659 0.6140 0.088 Uiso 0.38(4) 1 calc PR A 1
H46B H 0.5967 0.9328 0.6408 0.088 Uiso 0.38(4) 1 calc PR A 1
H46C H 0.5620 0.8512 0.6333 0.088 Uiso 0.38(4) 1 calc PR A 1
C46B C 0.5815(9) 0.8556(9) 0.6599(8) 0.030(5) Uiso 0.62(4) 1 d PD A 2
H46D H 0.6081 0.8333 0.6168 0.044 Uiso 0.62(4) 1 calc PR A 2
H46E H 0.5606 0.9035 0.6408 0.044 Uiso 0.62(4) 1 calc PR A 2
H46F H 0.5399 0.8231 0.6717 0.044 Uiso 0.62(4) 1 calc PR A 2
C47 C 0.6303(5) 0.7385(4) 0.8036(5) 0.0213(17) Uani 1 1 d . . .
H47 H 0.5886 0.7547 0.8305 0.026 Uiso 1 1 calc R A .
C48 C 0.6513(4) 0.6629(4) 0.8084(4) 0.0201(14) Uani 1 1 d . A .
H48 H 0.6196 0.6285 0.8319 0.024 Uiso 1 1 calc R . .
C49 C 0.7194(4) 0.6378(4) 0.7782(4) 0.0236(15) Uani 1 1 d . . .
C50 C 0.7437(4) 0.5614(4) 0.7800(4) 0.0291(16) Uani 1 1 d . A .
H50A H 0.7218 0.5369 0.7288 0.044 Uiso 1 1 calc R . .
H50B H 0.7262 0.5365 0.8275 0.044 Uiso 1 1 calc R . .
H50C H 0.7995 0.5592 0.7847 0.044 Uiso 1 1 calc R . .
C51 C 0.7641(4) 0.6935(4) 0.7469(4) 0.0200(14) Uani 1 1 d . A .
H51 H 0.8141 0.6815 0.7354 0.024 Uiso 1 1 calc R . .
C52 C 0.7369(4) 0.7673(4) 0.7318(4) 0.0228(14) Uani 1 1 d . . .
H52 H 0.7653 0.8004 0.7023 0.027 Uiso 1 1 calc R A .
C53 C 0.7340(5) 0.7052(5) 0.4786(5) 0.0373(19) Uani 1 1 d . . .

loop_
_atom_site_aniso_label
_atom_site_aniso_U_11
_atom_site_aniso_U_22
_atom_site_aniso_U_33
_atom_site_aniso_U_23
_atom_site_aniso_U_13
_atom_site_aniso_U_12
Os 0.01716(10) 0.02133(10) 0.01349(9) 0.00014(19) 0.00277(7) -0.00314(18)
Cl 0.0263(9) 0.0222(8) 0.0246(8) -0.0048(7) 0.0053(7) -0.0037(7)
S1 0.0269(9) 0.0277(9) 0.0239(9) -0.0028(7) -0.0028(7) 0.0015(7)
F1 0.049(3) 0.082(4) 0.042(3) 0.004(3) 0.016(2) -0.011(3)
F2 0.063(4) 0.044(3) 0.054(3) 0.020(2) -0.017(3) -0.011(2)
F3 0.060(3) 0.045(3) 0.064(4) -0.001(2) -0.012(3) -0.031(2)
O1 0.026(3) 0.023(2) 0.018(2) -0.0035(19) 0.0015(19) -0.001(2)
O2 0.045(3) 0.028(3) 0.028(3) -0.003(2) -0.003(2) -0.008(2)
O3 0.040(3) 0.052(4) 0.025(3) 0.002(3) -0.003(2) 0.014(3)
O4 0.030(3) 0.052(4) 0.032(4) -0.015(3) -0.006(3) 0.006(3)
O5 0.082(5) 0.014(3) 0.052(4) 0.014(2) -0.033(3) -0.016(3)
O6 0.024(3) 0.044(4) 0.093(5) 0.041(3) 0.021(3) -0.001(2)
N1 0.022(3) 0.020(3) 0.020(3) 0.000(2) 0.000(2) 0.002(2)
N2 0.022(3) 0.019(3) 0.015(3) 0.001(2) -0.002(2) -0.005(2)
C1 0.018(3) 0.008(3) 0.028(3) -0.007(2) 0.003(3) 0.003(2)
C2 0.019(3) 0.019(3) 0.019(3) 0.002(3) 0.001(3) 0.001(3)
C3 0.017(3) 0.022(3) 0.020(3) -0.003(3) 0.004(3) -0.001(3)
C4 0.020(3) 0.021(3) 0.015(3) 0.001(3) 0.006(3) 0.003(3)
C5 0.023(4) 0.030(4) 0.028(4) 0.006(3) 0.003(3) -0.002(3)
C6 0.022(4) 0.038(4) 0.029(4) 0.014(3) 0.004(3) -0.004(3)
C7 0.027(4) 0.033(4) 0.021(4) 0.009(3) 0.005(3) 0.012(3)
C8 0.037(4) 0.031(4) 0.018(3) 0.002(3) 0.004(3) 0.008(3)
C9 0.030(4) 0.029(4) 0.021(3) 0.000(3) 0.010(3) -0.004(3)
C10 0.019(3) 0.024(4) 0.016(3) 0.002(3) 0.005(3) -0.003(3)
C11 0.028(4) 0.030(4) 0.017(3) 0.005(3) 0.008(3) 0.000(3)
C12 0.022(4) 0.040(5) 0.023(4) 0.005(3) 0.002(3) 0.004(3)
C13 0.035(4) 0.027(4) 0.031(4) 0.004(3) 0.016(3) 0.011(3)
C14 0.027(4) 0.025(4) 0.035(4) -0.003(3) 0.019(4) 0.004(3)
C15 0.027(4) 0.018(4) 0.020(3) 0.003(3) 0.011(3) 0.002(3)
C16 0.020(3) 0.021(3) 0.011(4) -0.003(3) 0.008(3) 0.002(3)
C17 0.019(3) 0.028(4) 0.023(3) -0.003(3) 0.005(3) -0.005(3)
C18 0.023(3) 0.027(4) 0.024(3) -0.001(3) -0.001(3) -0.001(3)
C19 0.018(3) 0.016(3) 0.026(3) 0.004(3) 0.000(3) -0.004(3)
C20 0.019(3) 0.027(4) 0.022(3) 0.001(3) -0.003(3) 0.003(3)
C21 0.031(4) 0.026(4) 0.028(4) -0.005(3) -0.001(3) -0.001(3)
C22 0.069(6) 0.023(4) 0.037(5) -0.003(3) -0.005(4) 0.008(4)
C23 0.036(5) 0.048(5) 0.040(5) -0.016(4) 0.002(4) 0.011(4)
C24 0.025(4) 0.034(4) 0.033(4) 0.005(3) -0.001(3) 0.005(3)
C25 0.028(4) 0.046(5) 0.029(4) 0.006(4) -0.002(3) -0.014(4)
C26 0.036(5) 0.039(5) 0.010(3) 0.006(3) 0.003(3) -0.014(4)
C27 0.028(4) 0.019(3) 0.017(3) 0.002(3) -0.004(3) -0.007(3)
C28 0.042(4) 0.018(4) 0.020(3) -0.005(3) 0.003(3) 0.000(3)
C29 0.039(5) 0.039(5) 0.025(4) -0.009(3) -0.002(3) -0.003(4)
C30 0.042(5) 0.053(5) 0.030(4) -0.014(4) 0.002(4) -0.014(4)
C31 0.022(3) 0.024(3) 0.014(3) -0.003(3) 0.000(3) -0.012(3)
C32 0.019(4) 0.020(4) 0.031(4) 0.003(3) 0.003(3) -0.013(3)
C33 0.024(4) 0.029(4) 0.020(3) -0.002(3) 0.008(3) -0.007(3)
C34 0.028(4) 0.037(4) 0.042(5) -0.007(4) 0.001(4) -0.002(3)
C35 0.038(4) 0.032(4) 0.037(4) -0.004(3) 0.014(4) -0.007(3)
C36 0.033(4) 0.044(5) 0.019(4) -0.004(3) 0.013(3) -0.012(4)
C37 0.036(4) 0.045(5) 0.015(3) 0.007(3) 0.000(3) -0.011(4)
C38 0.029(4) 0.040(5) 0.030(4) 0.007(3) -0.003(3) -0.016(3)
C39 0.020(3) 0.025(4) 0.030(4) 0.000(3) 0.004(3) -0.009(3)
C40 0.028(4) 0.027(4) 0.031(4) 0.004(3) 0.008(3) -0.005(3)
C41 0.056(6) 0.047(6) 0.078(7) -0.019(5) -0.005(5) 0.014(5)
C42 0.063(7) 0.047(6) 0.057(6) -0.036(5) -0.015(5) 0.005(5)
C43 0.023(3) 0.036(4) 0.011(3) 0.001(3) -0.005(3) 0.003(3)
C44 0.034(4) 0.036(4) 0.029(4) 0.003(3) 0.002(3) 0.005(3)
C45 0.065(6) 0.038(5) 0.042(5) 0.002(4) -0.003(5) 0.033(5)
C47 0.023(4) 0.032(4) 0.009(4) -0.003(3) 0.002(3) 0.001(3)
C48 0.022(3) 0.024(3) 0.013(3) 0.001(3) -0.003(3) -0.009(3)
C49 0.026(4) 0.031(4) 0.013(3) 0.000(3) -0.001(3) -0.008(3)
C50 0.031(4) 0.033(4) 0.024(4) -0.009(3) 0.006(3) -0.003(3)
C51 0.019(3) 0.020(4) 0.019(3) -0.005(3) -0.002(3) -0.003(3)
C52 0.030(4) 0.029(4) 0.010(3) 0.003(3) 0.003(3) -0.003(3)
C53 0.034(4) 0.039(5) 0.035(4) 0.000(4) -0.008(4) -0.010(4)

loop_
_atom_type_symbol
_atom_type_description
_atom_type_scat_dispersion_real
_atom_type_scat_dispersion_imag
_atom_type_scat_source
C C 0.0033 0.0016 'International Tables Vol C Tables 4.2.6.8 and 6.1.1.4'
H H 0.0000 0.0000 'International Tables Vol C Tables 4.2.6.8 and 6.1.1.4'
N N 0.0061 0.0033 'International Tables Vol C Tables 4.2.6.8 and 6.1.1.4'
O O 0.0106 0.0060 'International Tables Vol C Tables 4.2.6.8 and 6.1.1.4'
F F 0.0171 0.0103 'International Tables Vol C Tables 4.2.6.8 and 6.1.1.4'
S S 0.1246 0.1234 'International Tables Vol C Tables 4.2.6.8 and 6.1.1.4'
Os Os -1.2165 7.6030 'International Tables Vol C Tables 4.2.6.8 and 6.1.1.4'
Cl Cl 0.1484 0.1585 'International Tables Vol C Tables 4.2.6.8 and 6.1.1.4'

loop_
_geom_angle_atom_site_label_1
_geom_angle_atom_site_label_2
_geom_angle_atom_site_label_3
_geom_angle
C1 Os C16 95.9(3)
C1 Os C51 126.2(3)
C16 Os C51 94.6(2)
C1 Os C48 82.0(3)
C16 Os C48 151.3(3)
C51 Os C48 65.2(2)
C1 Os C47 102.1(3)
C16 Os C47 161.9(2)
C51 Os C47 76.5(3)
C48 Os C47 36.7(3)
C1 Os C49 92.6(3)
C16 Os C49 115.5(3)
C51 Os C49 36.7(2)
C48 Os C49 36.7(2)
C47 Os C49 66.1(3)
C1 Os Cl 88.6(2)
C16 Os Cl 82.04(19)
C51 Os Cl 145.15(19)
C48 Os Cl 126.29(18)
C47 Os Cl 96.2(2)
C49 Os Cl 162.15(18)
C1 Os C52 155.5(3)
C16 Os C52 101.6(3)
C51 Os C52 36.0(2)
C48 Os C52 74.4(2)
C47 Os C52 62.0(3)
C49 Os C52 64.5(2)
Cl Os C52 110.52(17)
C1 Os C43 137.0(3)
C16 Os C43 126.7(3)
C51 Os C43 63.2(2)
C48 Os C43 64.0(2)
C47 Os C43 35.2(3)
C49 Os C43 76.0(2)
Cl Os C43 91.03(16)
C52 Os C43 33.1(2)
O3 S1 O2 115.5(3)
O3 S1 O4 115.0(3)
O2 S1 O4 114.5(3)
O3 S1 C53 103.4(4)
O2 S1 C53 101.7(3)
O4 S1 C53 104.2(4)
C3 O1 H1 109.5
H5A O5 H5B 109.5
H6A O6 H6B 109.5
C16 N1 C18 110.8(6)
C16 N1 C19 130.0(6)
C18 N1 C19 119.1(6)
C17 N2 C16 110.7(6)
C17 N2 C31 119.7(5)
C16 N2 C31 129.0(5)
C2 C1 Os 166.8(6)
C1 C2 C3 126.1(6)
C1 C2 H2 115(3)
C3 C2 H2 117(3)
O1 C3 C10 105.7(5)
O1 C3 C4 111.9(5)
C10 C3 C4 108.5(5)
O1 C3 C2 108.2(5)
C10 C3 C2 112.9(5)
C4 C3 C2 109.6(5)
C5 C4 C9 120.1(6)
C5 C4 C3 121.1(6)
C9 C4 C3 118.8(6)
C4 C5 C6 119.9(7)
C4 C5 H5 120.0
C6 C5 H5 120.0
C7 C6 C5 120.2(7)
C7 C6 H6 119.9
C5 C6 H6 119.9
C6 C7 C8 119.7(7)
C6 C7 H7 120.1
C8 C7 H7 120.1
C7 C8 C9 121.2(7)
C7 C8 H8 119.4
C9 C8 H8 119.4
C8 C9 C4 118.8(7)
C8 C9 H9 120.6
C4 C9 H9 120.6
C15 C10 C11 116.7(6)
C15 C10 C3 123.1(6)
C11 C10 C3 120.0(6)
C12 C11 C10 121.0(7)
C12 C11 H11 119.5
C10 C11 H11 119.5
C13 C12 C11 120.8(7)
C13 C12 H12 119.6
C11 C12 H12 119.6
C12 C13 C14 119.7(7)
C12 C13 H13 120.2
C14 C13 H13 120.2
C15 C14 C13 120.0(7)
C15 C14 H14 120.0
C13 C14 H14 120.0
C14 C15 C10 121.8(7)
C14 C15 H15 119.1
C10 C15 H15 119.1
N1 C16 N2 103.8(6)
N1 C16 Os 128.1(5)
N2 C16 Os 127.7(5)
C18 C17 N2 107.4(6)
C18 C17 H17 126.3
N2 C17 H17 126.3
C17 C18 N1 107.4(6)
C17 C18 H18 126.3
N1 C18 H18 126.3
C27 C19 C20 122.3(6)
C27 C19 N1 118.4(6)
C20 C19 N1 119.0(6)
C24 C20 C19 117.4(6)
C24 C20 C21 120.7(6)
C19 C20 C21 121.9(6)
C22 C21 C20 114.1(6)
C22 C21 C23 109.1(7)
C20 C21 C23 111.1(6)
C22 C21 H21 107.4
C20 C21 H21 107.4
C23 C21 H21 107.4
C21 C22 H22A 109.5
C21 C22 H22B 109.5
H22A C22 H22B 109.5
C21 C22 H22C 109.5
H22A C22 H22C 109.5
H22B C22 H22C 109.5
C21 C23 H23A 109.5
C21 C23 H23B 109.5
H23A C23 H23B 109.5
C21 C23 H23C 109.5
H23A C23 H23C 109.5
H23B C23 H23C 109.5
C20 C24 C25 121.4(7)
C20 C24 H24 119.3
C25 C24 H24 119.3
C26 C25 C24 120.9(7)
C26 C25 H25 119.6
C24 C25 H25 119.6
C25 C26 C27 120.7(8)
C25 C26 H26 119.6
C27 C26 H26 119.6
C26 C27 C19 117.3(7)
C26 C27 C28 119.9(7)
C19 C27 C28 122.7(6)
C27 C28 C29 111.5(6)
C27 C28 C30 111.6(6)
C29 C28 C30 109.3(6)
C27 C28 H28 108.1
C29 C28 H28 108.1
C30 C28 H28 108.1
C28 C29 H29A 109.5
C28 C29 H29B 109.5
H29A C29 H29B 109.5
C28 C29 H29C 109.5
H29A C29 H29C 109.5
H29B C29 H29C 109.5
C28 C30 H30A 109.5
C28 C30 H30B 109.5
H30A C30 H30B 109.5
C28 C30 H30C 109.5
H30A C30 H30C 109.5
H30B C30 H30C 109.5
C32 C31 C39 124.2(6)
C32 C31 N2 116.8(6)
C39 C31 N2 118.8(6)
C31 C32 C36 116.4(7)
C31 C32 C33 123.8(7)
C36 C32 C33 119.7(7)
C35 C33 C32 115.7(6)
C35 C33 C34 108.5(6)
C32 C33 C34 110.7(6)
C35 C33 H33 107.2
C32 C33 H33 107.2
C34 C33 H33 107.2
C33 C34 H34A 109.5
C33 C34 H34B 109.5
H34A C34 H34B 109.5
C33 C34 H34C 109.5
H34A C34 H34C 109.5
H34B C34 H34C 109.5
C33 C35 H35A 109.5
C33 C35 H35B 109.5
H35A C35 H35B 109.5
C33 C35 H35C 109.5
H35A C35 H35C 109.5
H35B C35 H35C 109.5
C37 C36 C32 121.2(7)
C37 C36 H36 119.4
C32 C36 H36 119.4
C36 C37 C38 120.7(7)
C36 C37 H37 119.7
C38 C37 H37 119.7
C39 C38 C37 121.1(7)
C39 C38 H38 119.5
C37 C38 H38 119.5
C38 C39 C31 116.4(7)
C38 C39 C40 121.3(7)
C31 C39 C40 122.3(6)
C41 C40 C42 105.3(7)
C41 C40 C39 114.9(7)
C42 C40 C39 110.8(6)
C41 C40 H40 108.6
C42 C40 H40 108.6
C39 C40 H40 108.6
C40 C41 H41A 109.5
C40 C41 H41B 109.5
H41A C41 H41B 109.5
C40 C41 H41C 109.5
H41A C41 H41C 109.5
H41B C41 H41C 109.5
C40 C42 H42A 109.5
C40 C42 H42B 109.5
H42A C42 H42B 109.5
C40 C42 H42C 109.5
H42A C42 H42C 109.5
H42B C42 H42C 109.5
C52 C43 C47 116.8(7)
C52 C43 C44 121.9(6)
C47 C43 C44 121.2(7)
C52 C43 Os 71.3(4)
C47 C43 Os 65.2(4)
C44 C43 Os 138.3(5)
C43 C44 C46A 116.2(14)
C43 C44 C45 116.6(6)
C46A C44 C45 117.0(13)
C43 C44 C46B 105.0(8)
C46A C44 C46B 26.2(14)
C45 C44 C46B 107.5(8)
C43 C44 H44A 100.8
C46A C44 H44A 100.8
C45 C44 H44A 100.8
C46B C44 H44A 126.9
C43 C44 H44B 109.2
C46A C44 H44B 83.0
C45 C44 H44B 109.2
C46B C44 H44B 109.2
H44A C44 H44B 17.8
C44 C45 H45A 109.5
C44 C45 H45B 109.5
H45A C45 H45B 109.5
C44 C45 H45C 109.5
H45A C45 H45C 109.5
H45B C45 H45C 109.5
C44 C46A H46A 109.5
C44 C46A H46B 109.5
C44 C46A H46C 109.5
C44 C46B H46D 109.5
C44 C46B H46E 109.5
H46D C46B H46E 109.5
C44 C46B H46F 109.5
H46D C46B H46F 109.5
H46E C46B H46F 109.5
C48 C47 C43 121.8(7)
C48 C47 Os 71.5(4)
C43 C47 Os 79.6(4)
C48 C47 H47 119.1
C43 C47 H47 119.1
Os C47 H47 120.8
C47 C48 C49 120.9(6)
C47 C48 Os 71.8(4)
C49 C48 Os 73.0(4)
C47 C48 H48 119.5
C49 C48 H48 119.5
Os C48 H48 127.9
C51 C49 C48 115.3(6)
C51 C49 C50 120.8(6)
C48 C49 C50 123.9(6)
C51 C49 Os 68.7(4)
C48 C49 Os 70.3(4)
C50 C49 Os 129.8(5)
C49 C50 H50A 109.5
C49 C50 H50B 109.5
H50A C50 H50B 109.5
C49 C50 H50C 109.5
H50A C50 H50C 109.5
H50B C50 H50C 109.5
C49 C51 C52 122.6(6)
C49 C51 Os 74.6(4)
C52 C51 Os 78.9(4)
C49 C51 H51 118.7
C52 C51 H51 118.7
Os C51 H51 118.5
C43 C52 C51 121.1(6)
C43 C52 Os 75.5(4)
C51 C52 Os 65.1(4)
C43 C52 H52 119.4
C51 C52 H52 119.4
Os C52 H52 133.0
F1 C53 F2 107.3(7)
F1 C53 F3 107.9(7)
F2 C53 F3 106.4(7)
F1 C53 S1 112.9(6)
F2 C53 S1 111.2(6)
F3 C53 S1 110.8(6)

loop_
_geom_bond_atom_site_label_1
_geom_bond_atom_site_label_2
_geom_bond_distance
Os C1 1.864(7)
Os C16 2.099(8)
Os C51 2.213(7)
Os C48 2.254(6)
Os C47 2.258(8)
Os C49 2.289(7)
Os Cl 2.3910(16)
Os C52 2.393(6)
Os C43 2.446(6)
S1 O3 1.436(5)
S1 O2 1.439(5)
S1 O4 1.449(6)
S1 C53 1.818(8)
F1 C53 1.323(10)
F2 C53 1.336(9)
F3 C53 1.346(9)
O1 C3 1.424(7)
O1 H1 0.8400
O5 H5A 0.8200
O5 H5B 0.8200
O6 H6A 0.8200
O6 H6B 0.8200
N1 C16 1.354(9)
N1 C18 1.386(9)
N1 C19 1.439(8)
N2 C17 1.369(8)
N2 C16 1.383(9)
N2 C31 1.460(8)
C1 C2 1.283(9)
C2 C3 1.543(9)
C2 H2 1.15(7)
C3 C10 1.516(9)
C3 C4 1.539(9)
C4 C5 1.371(9)
C4 C9 1.397(9)
C5 C6 1.404(10)
C5 H5 0.9500
C6 C7 1.362(10)
C6 H6 0.9500
C7 C8 1.380(10)
C7 H7 0.9500
C8 C9 1.386(9)
C8 H8 0.9500
C9 H9 0.9500
C10 C15 1.406(9)
C10 C11 1.407(9)
C11 C12 1.392(10)
C11 H11 0.9500
C12 C13 1.367(10)
C12 H12 0.9500
C13 C14 1.392(11)
C13 H13 0.9500
C14 C15 1.378(10)
C14 H14 0.9500
C15 H15 0.9500
C17 C18 1.331(10)
C17 H17 0.9500
C18 H18 0.9500
C19 C27 1.410(9)
C19 C20 1.413(9)
C20 C24 1.376(10)
C20 C21 1.527(10)
C21 C22 1.512(10)
C21 C23 1.529(10)
C21 H21 1.0000
C22 H22A 0.9800
C22 H22B 0.9800
C22 H22C 0.9800
C23 H23A 0.9800
C23 H23B 0.9800
C23 H23C 0.9800
C24 C25 1.382(11)
C24 H24 0.9500
C25 C26 1.378(12)
C25 H25 0.9500
C26 C27 1.394(9)
C26 H26 0.9500
C27 C28 1.520(9)
C28 C29 1.526(10)
C28 C30 1.528(10)
C28 H28 1.0000
C29 H29A 0.9800
C29 H29B 0.9800
C29 H29C 0.9800
C30 H30A 0.9800
C30 H30B 0.9800
C30 H30C 0.9800
C31 C32 1.391(10)
C31 C39 1.398(9)
C32 C36 1.399(10)
C32 C33 1.530(10)
C33 C35 1.527(10)
C33 C34 1.539(10)
C33 H33 1.0000
C34 H34A 0.9800
C34 H34B 0.9800
C34 H34C 0.9800
C35 H35A 0.9800
C35 H35B 0.9800
C35 H35C 0.9800
C36 C37 1.361(11)
C36 H36 0.9500
C37 C38 1.394(11)
C37 H37 0.9500
C38 C39 1.383(10)
C38 H38 0.9500
C39 C40 1.528(10)
C40 C41 1.495(11)
C40 C42 1.518(11)
C40 H40 1.0000
C41 H41A 0.9800
C41 H41B 0.9800
C41 H41C 0.9800
C42 H42A 0.9800
C42 H42B 0.9800
C42 H42C 0.9800
C43 C52 1.380(9)
C43 C47 1.434(11)
C43 C44 1.498(10)
C44 C46A 1.520(15)
C44 C45 1.524(11)
C44 C46B 1.541(12)
C44 H44A 1.0000
C44 H44B 1.0000
C45 H45A 0.9800
C45 H45B 0.9800
C45 H45C 0.9800
C46A H46A 0.9800
C46A H46B 0.9800
C46A H46C 0.9800
C46B H46D 0.9800
C46B H46E 0.9800
C46B H46F 0.9800
C47 C48 1.421(10)
C47 H47 0.9500
C48 C49 1.430(9)
C48 H48 0.9500
C49 C51 1.418(9)
C49 C50 1.449(10)
C50 H50A 0.9800
C50 H50B 0.9800
C50 H50C 0.9800
C51 C52 1.432(10)
C51 H51 0.9500
C52 H52 0.9500
